data_2234696
loop_
_publ_author_name
'Lahsasni, Siham'
'El-Emam, Ali A.'
'El-Brollosy, Nasser R.'
'Quah, Ching Kheng'
'Fun, Hoong-Kun'

_publ_section_title
;
 3-(1-Adamantyl)-4-amino-1-(2-benzoyl-1-phenylethyl)-1<i>H</i>-1,2,4-triazol-5(4<i>H</i>)-thione
;
_journal_coeditor_code IS5114
_journal_issue 5
_journal_name_full 'Acta Crystallographica Section E'
_journal_page_first o1439
_journal_page_last o1440
_journal_paper_doi 10.1107/S1600536812015929
_journal_volume 68
_journal_year 2012
_chemical_formula_moiety 'C27 H30 N4 O S'
_chemical_formula_sum 'C27 H30 N4 O S'
_chemical_formula_weight 458.61
_chemical_name_systematic
;
3-(1-Adamantyl)-4-amino-1-(2-benzoyl-1-phenylethyl)-1<i>H</i>-1,2,4-triazol-
5(4<i>H</i>)-thione
;
_space_group_IT_number 14
_symmetry_cell_setting monoclinic
_symmetry_space_group_name_Hall '-P 2ybc'
_symmetry_space_group_name_H-M 'P 1 21/c 1'
_atom_sites_solution_hydrogens geom
_atom_sites_solution_primary direct
_atom_sites_solution_secondary difmap
_audit_creation_method SHELXL-97
_cell_angle_alpha 90.00
_cell_angle_beta 103.610(2)
_cell_angle_gamma 90.00
_cell_formula_units_Z 4
_cell_length_a 11.9409(3)
_cell_length_b 9.5478(3)
_cell_length_c 22.0034(6)
_cell_measurement_reflns_used 3061
_cell_measurement_temperature 296(2)
_cell_measurement_theta_max 67.85
_cell_measurement_theta_min 3.81
_cell_volume 2438.15(12)
_computing_cell_refinement 'SAINT (Bruker, 2009)'
_computing_data_collection 'APEX2 (Bruker, 2009)'
_computing_data_reduction 'SAINT (Bruker, 2009)'
_computing_molecular_graphics 'SHELXTL (Sheldrick, 2008)'
_computing_publication_material 'SHELXTL (Sheldrick, 2008) and PLATON (Spek, 2009)'
_computing_structure_refinement 'SHELXTL (Sheldrick, 2008)'
_computing_structure_solution 'SHELXTL (Sheldrick, 2008)'
_diffrn_ambient_temperature 296(2)
_diffrn_measured_fraction_theta_full 0.980
_diffrn_measured_fraction_theta_max 0.980
_diffrn_measurement_device_type
;
Bruker SMART APEXII CCD area-detector diffractometer
;
_diffrn_measurement_method '\f and \w scans'
_diffrn_radiation_monochromator graphite
_diffrn_radiation_source 'fine-focus sealed tube'
_diffrn_radiation_type CuK\a
_diffrn_radiation_wavelength 1.54178
_diffrn_reflns_av_R_equivalents 0.0407
_diffrn_reflns_av_sigmaI/netI 0.0395
_diffrn_reflns_limit_h_max 13
_diffrn_reflns_limit_h_min -14
_diffrn_reflns_limit_k_max 11
_diffrn_reflns_limit_k_min -11
_diffrn_reflns_limit_l_max 26
_diffrn_reflns_limit_l_min -26
_diffrn_reflns_number 18569
_diffrn_reflns_theta_full 69.59
_diffrn_reflns_theta_max 69.59
_diffrn_reflns_theta_min 3.81
_diffrn_standards_number 0
_exptl_absorpt_coefficient_mu 1.380
_exptl_absorpt_correction_T_max 0.6618
_exptl_absorpt_correction_T_min 0.3446
_exptl_absorpt_correction_type multi-scan
_exptl_absorpt_process_details '(SADABS; Bruker, 2009)'
_exptl_crystal_colour colourless
_exptl_crystal_density_diffrn 1.249
_exptl_crystal_density_method 'not measured'
_exptl_crystal_description plate
_exptl_crystal_F_000 976
_exptl_crystal_size_max 0.981
_exptl_crystal_size_mid 0.659
_exptl_crystal_size_min 0.326
_refine_diff_density_max 0.171
_refine_diff_density_min -0.183
_refine_ls_extinction_method none
_refine_ls_goodness_of_fit_ref 1.042
_refine_ls_hydrogen_treatment constr
_refine_ls_matrix_type full
_refine_ls_number_parameters 371
_refine_ls_number_reflns 4512
_refine_ls_number_restraints 30
_refine_ls_restrained_S_all 1.039
_refine_ls_R_factor_all 0.0755
_refine_ls_R_factor_gt 0.0565
_refine_ls_shift/su_max 0.001
_refine_ls_shift/su_mean 0.001
_refine_ls_structure_factor_coef Fsqd
_refine_ls_weighting_details 'calc w=1/[\s^2^(Fo^2^)+(0.0357P)^2^+1.3343P] where P=(Fo^2^+2Fc^2^)/3'
_refine_ls_weighting_scheme calc
_refine_ls_wR_factor_gt 0.1300
_refine_ls_wR_factor_ref 0.1402
_reflns_number_gt 3341
_reflns_number_total 4512
_reflns_threshold_expression I>2\s(I)
_cod_data_source_file is5114.cif
_cod_data_source_block I
_cod_original_sg_symbol_H-M 'P 21/c'
_cod_database_code 2234696
_cod_database_fobs_code 2234696

loop_
_symmetry_equiv_pos_as_xyz
'x, y, z'
'-x, y+1/2, -z+1/2'
'-x, -y, -z'
'x, -y-1/2, z-1/2'

loop_
_atom_site_type_symbol
_atom_site_label
_atom_site_fract_x
_atom_site_fract_y
_atom_site_fract_z
_atom_site_U_iso_or_equiv
_atom_site_adp_type
_atom_site_calc_flag
_atom_site_refinement_flags
_atom_site_occupancy
_atom_site_symmetry_multiplicity
_atom_site_disorder_assembly
_atom_site_disorder_group
S S1 0.52127(8) 0.89181(9) -0.08864(4) 0.0666(3) Uani d P 0.7630(13) 1 A 1
O O1 0.5192(2) 0.6892(3) 0.05575(12) 0.0788(7) Uani d P 0.7630(13) 1 A 1
N N1 0.7014(2) 0.7645(2) -0.00707(12) 0.0514(6) Uani d P 0.7630(13) 1 A 1
N N2 0.7971(2) 0.7977(2) 0.03974(12) 0.0524(6) Uani d P 0.7630(13) 1 A 1
N N3 0.7028(2) 0.9862(2) 0.00087(11) 0.0506(6) Uani d P 0.7630(13) 1 A 1
N N4 0.6719(2) 1.1284(2) -0.00704(13) 0.0632(7) Uani d P 0.7630(13) 1 A 1
H H1N4 0.6119 1.1217 0.0110 0.076 Uiso d PR 0.7630(13) 1 A 1
H H2N4 0.6665 1.1741 -0.0433 0.076 Uiso d PR 0.7630(13) 1 A 1
C C1 0.6410(3) 0.8782(3) -0.03184(14) 0.0517(7) Uani d P 0.7630(13) 1 A 1
C C2 0.7961(2) 0.9338(3) 0.04378(14) 0.0485(7) Uani d P 0.7630(13) 1 A 1
C C3 0.8827(3) 1.0177(3) 0.08935(15) 0.0498(7) Uani d PD 0.7630(13) 1 A 1
C C4 0.9397(3) 1.1307(3) 0.05715(15) 0.0600(8) Uani d PD 0.7630(13) 1 A 1
H H4A 0.9763 1.0871 0.0270 0.072 Uiso calc PR 0.7630(13) 1 A 1
H H4B 0.8813 1.1948 0.0348 0.072 Uiso calc PR 0.7630(13) 1 A 1
C C5 1.0292(4) 1.2118(4) 0.1049(2) 0.0706(11) Uani d PD 0.7630(13) 1 A 1
H H5A 1.0648 1.2828 0.0834 0.085 Uiso calc PR 0.7630(13) 1 A 1
C C6 0.9684(9) 1.2830(7) 0.1497(5) 0.089(4) Uani d PD 0.7630(13) 1 A 1
H H6A 0.9094 1.3453 0.1266 0.107 Uiso calc PR 0.7630(13) 1 A 1
H H6B 1.0234 1.3387 0.1795 0.107 Uiso calc PR 0.7630(13) 1 A 1
C C7 0.9138(4) 1.1753(4) 0.18449(18) 0.0736(10) Uani d PD 0.7630(13) 1 A 1
H H7A 0.8757 1.2225 0.2137 0.088 Uiso calc PR 0.7630(13) 1 A 1
C C8 0.8246(3) 1.0891(4) 0.13665(16) 0.0619(8) Uani d PD 0.7630(13) 1 A 1
H H8A 0.7905 1.0185 0.1584 0.074 Uiso calc PR 0.7630(13) 1 A 1
H H8B 0.7635 1.1503 0.1147 0.074 Uiso calc PR 0.7630(13) 1 A 1
C C9 1.0063(5) 1.0770(5) 0.22011(19) 0.0914(13) Uani d PD 0.7630(13) 1 A 1
H H9A 0.9717 1.0077 0.2423 0.110 Uiso calc PR 0.7630(13) 1 A 1
H H9B 1.0625 1.1296 0.2506 0.110 Uiso calc PR 0.7630(13) 1 A 1
C C10 0.9749(5) 0.9195(4) 0.1271(4) 0.0670(19) Uani d PD 0.7630(13) 1 A 1
H H10A 1.0118 0.8690 0.0989 0.080 Uiso calc PR 0.7630(13) 1 A 1
H H10B 0.9389 0.8516 0.1492 0.080 Uiso calc PR 0.7630(13) 1 A 1
C C11 1.0660(5) 1.0035(5) 0.1744(4) 0.0763(16) Uani d PD 0.7630(13) 1 A 1
H H11A 1.1256 0.9399 0.1973 0.092 Uiso calc PR 0.7630(13) 1 A 1
C C12 1.1208(3) 1.1131(5) 0.1397(2) 0.0857(12) Uani d PD 0.7630(13) 1 A 1
H H12A 1.1788 1.1653 0.1693 0.103 Uiso calc PR 0.7630(13) 1 A 1
H H12B 1.1581 1.0670 0.1104 0.103 Uiso calc PR 0.7630(13) 1 A 1
S S1A 0.4172(2) 0.8775(3) 0.06445(13) 0.0634(8) Uiso d P 0.2370(13) 1 A 2
O O1A 0.5678(6) 0.6617(8) -0.0404(3) 0.0661(19) Uiso d P 0.2370(13) 1 A 2
N N1A 0.6323(6) 0.7602(8) 0.0891(4) 0.0496(18) Uiso d P 0.2370(13) 1 A 2
N N2A 0.7482(6) 0.7939(8) 0.1048(4) 0.0496(18) Uiso d P 0.2370(13) 1 A 2
N N3A 0.6374(6) 0.9813(8) 0.0936(3) 0.0494(18) Uiso d P 0.2370(13) 1 A 2
N N4A 0.6033(7) 1.1229(8) 0.0904(4) 0.058(2) Uiso d P 0.2370(13) 1 A 2
H H3N4 0.5613 1.1566 0.0540 0.069 Uiso d PR 0.2370(13) 1 A 2
H H4N4 0.5394 1.1375 0.1043 0.069 Uiso d PR 0.2370(13) 1 A 2
C C1A 0.5601(8) 0.8693(10) 0.0806(4) 0.050(2) Uiso d P 0.2370(13) 1 A 2
C C2A 0.7469(8) 0.9328(9) 0.1069(4) 0.049(2) Uiso d P 0.2370(13) 1 A 2
C C3A 0.8582(8) 1.0163(10) 0.1242(5) 0.046(2) Uiso d PD 0.2370(13) 1 A 2
C C4A 0.8573(9) 1.0991(12) 0.1852(5) 0.060(3) Uiso d PD 0.2370(13) 1 A 2
H H4AA 0.7929 1.1638 0.1778 0.072 Uiso calc PR 0.2370(13) 1 A 2
H H4AB 0.8492 1.0347 0.2180 0.072 Uiso calc PR 0.2370(13) 1 A 2
C C5A 0.9693(11) 1.1783(15) 0.2048(7) 0.071(4) Uiso d PD 0.2370(13) 1 A 2
H H5AA 0.9696 1.2288 0.2436 0.086 Uiso calc PR 0.2370(13) 1 A 2
C C6A 0.9765(19) 1.2860(16) 0.1539(10) 0.048(6) Uiso d PD 0.2370(13) 1 A 2
H H6AA 0.9095 1.3466 0.1462 0.058 Uiso calc PR 0.2370(13) 1 A 2
H H6AB 1.0447 1.3436 0.1675 0.058 Uiso calc PR 0.2370(13) 1 A 2
C C7A 0.9818(10) 1.2081(15) 0.0943(7) 0.061(4) Uiso d PD 0.2370(13) 1 A 2
H H7AA 0.9876 1.2755 0.0616 0.074 Uiso calc PR 0.2370(13) 1 A 2
C C8A 0.8709(10) 1.1192(12) 0.0728(5) 0.067(3) Uiso d PD 0.2370(13) 1 A 2
H H8AA 0.8043 1.1804 0.0628 0.080 Uiso calc PR 0.2370(13) 1 A 2
H H8AB 0.8742 1.0676 0.0352 0.080 Uiso calc PR 0.2370(13) 1 A 2
C C9A 1.0848(12) 1.1107(16) 0.1064(7) 0.083(4) Uiso d PD 0.2370(13) 1 A 2
H H9AA 1.1551 1.1645 0.1203 0.099 Uiso calc PR 0.2370(13) 1 A 2
H H9AB 1.0884 1.0630 0.0680 0.099 Uiso calc PR 0.2370(13) 1 A 2
C C10A 0.9617(16) 0.919(2) 0.1325(18) 0.111(13) Uiso d PD 0.2370(13) 1 A 2
H H10C 0.9623 0.8750 0.0929 0.133 Uiso calc PR 0.2370(13) 1 A 2
H H10D 0.9560 0.8462 0.1623 0.133 Uiso calc PR 0.2370(13) 1 A 2
C C11A 1.0752(17) 1.003(2) 0.1563(8) 0.070(7) Uiso d PD 0.2370(13) 1 A 2
H H11B 1.1415 0.9391 0.1638 0.084 Uiso calc PR 0.2370(13) 1 A 2
C C12A 1.0707(12) 1.0799(15) 0.2168(6) 0.076(4) Uiso d PD 0.2370(13) 1 A 2
H H12C 1.0638 1.0127 0.2487 0.091 Uiso calc PR 0.2370(13) 1 A 2
H H12D 1.1414 1.1324 0.2317 0.091 Uiso calc PR 0.2370(13) 1 A 2
C C13 0.6623(2) 0.6114(3) -0.01934(12) 0.0623(6) Uani d . 1 1 . .
H H13A 0.5809 0.6117 -0.0416 0.075 Uiso calc PR 0.7630(13) 1 A 1
C C14 0.6717(2) 0.5413(2) 0.04345(11) 0.0569(6) Uani d . 1 1 A .
H H14A 0.6518 0.4431 0.0367 0.068 Uiso calc R 1 1 . .
H H14B 0.7510 0.5465 0.0674 0.068 Uiso calc R 1 1 . .
C C15 0.5944(2) 0.6070(2) 0.08101(12) 0.0579(6) Uani d . 1 1 . .
H H15A 0.5136 0.6009 0.0580 0.069 Uiso calc PR 0.2370(13) 1 A 2
C C16 0.6068(2) 0.5602(3) 0.14704(12) 0.0580(6) Uani d . 1 1 A .
C C17 0.6457(2) 0.4278(3) 0.16673(13) 0.0662(7) Uani d . 1 1 . .
H H17A 0.6713 0.3675 0.1397 0.079 Uiso calc R 1 1 A .
C C18 0.6462(3) 0.3853(4) 0.22695(15) 0.0832(9) Uani d . 1 1 A .
H H18A 0.6705 0.2952 0.2397 0.100 Uiso calc R 1 1 . .
C C19 0.6121(3) 0.4727(5) 0.26767(15) 0.0919(10) Uani d . 1 1 . .
H H19A 0.6145 0.4432 0.3082 0.110 Uiso calc R 1 1 A .
C C20 0.5742(3) 0.6041(4) 0.24904(16) 0.0988(11) Uani d . 1 1 A .
H H20A 0.5509 0.6642 0.2770 0.119 Uiso calc R 1 1 . .
C C21 0.5702(3) 0.6486(3) 0.18866(15) 0.0837(9) Uani d . 1 1 . .
H H21A 0.5429 0.7377 0.1760 0.100 Uiso calc R 1 1 A .
C C22 0.7301(2) 0.5415(2) -0.06068(12) 0.0600(6) Uani d . 1 1 A .
C C23 0.6899(2) 0.5500(3) -0.12483(13) 0.0745(8) Uani d . 1 1 . .
H H23A 0.6229 0.6000 -0.1417 0.089 Uiso calc R 1 1 A .
C C24 0.7487(3) 0.4843(4) -0.16410(15) 0.0911(10) Uani d . 1 1 A .
H H24A 0.7208 0.4900 -0.2072 0.109 Uiso calc R 1 1 . .
C C25 0.8477(3) 0.4111(3) -0.13989(17) 0.0886(9) Uani d . 1 1 . .
H H25A 0.8864 0.3663 -0.1664 0.106 Uiso calc R 1 1 A .
C C26 0.8892(3) 0.4041(3) -0.07700(17) 0.0907(10) Uani d . 1 1 A .
H H26A 0.9571 0.3557 -0.0605 0.109 Uiso calc R 1 1 . .
C C27 0.8312(3) 0.4684(3) -0.03757(14) 0.0814(8) Uani d . 1 1 . .
H H27B 0.8606 0.4627 0.0054 0.098 Uiso calc R 1 1 A .

loop_
_atom_site_aniso_label
_atom_site_aniso_U_11
_atom_site_aniso_U_22
_atom_site_aniso_U_33
_atom_site_aniso_U_12
_atom_site_aniso_U_13
_atom_site_aniso_U_23
S1 0.0676(5) 0.0682(5) 0.0566(5) 0.0009(4) -0.0002(4) 0.0033(4)
O1 0.0770(15) 0.0821(16) 0.0802(16) 0.0303(14) 0.0244(13) 0.0188(14)
N1 0.0547(13) 0.0405(12) 0.0571(14) -0.0021(10) 0.0095(12) -0.0025(11)
N2 0.0521(13) 0.0414(13) 0.0613(15) 0.0027(10) 0.0083(12) 0.0001(11)
N3 0.0565(14) 0.0391(12) 0.0541(14) 0.0057(10) 0.0087(12) 0.0009(11)
N4 0.0701(16) 0.0409(13) 0.0739(18) 0.0090(12) 0.0078(14) 0.0095(12)
C1 0.0547(16) 0.0493(16) 0.0510(16) 0.0035(13) 0.0124(13) 0.0017(14)
C2 0.0515(15) 0.0411(15) 0.0538(17) 0.0041(12) 0.0141(13) -0.0011(12)
C3 0.0520(16) 0.0426(16) 0.0537(18) 0.0045(12) 0.0100(14) 0.0000(13)
C4 0.0642(19) 0.0578(18) 0.0619(19) -0.0034(15) 0.0228(17) -0.0013(16)
C5 0.067(3) 0.065(2) 0.078(3) -0.013(2) 0.013(2) 0.0013(19)
C6 0.099(5) 0.058(3) 0.103(5) -0.010(2) 0.008(3) -0.017(2)
C7 0.086(3) 0.077(3) 0.058(2) 0.005(2) 0.016(2) -0.0122(19)
C8 0.068(2) 0.063(2) 0.058(2) 0.0005(17) 0.0218(17) -0.0007(16)
C9 0.108(4) 0.097(4) 0.060(2) -0.011(3) 0.000(2) 0.002(2)
C10 0.056(2) 0.041(2) 0.090(4) 0.0084(14) -0.009(2) -0.0022(16)
C11 0.058(3) 0.065(3) 0.091(5) 0.0053(17) -0.014(3) 0.004(3)
C12 0.062(2) 0.082(3) 0.106(4) -0.002(2) 0.005(2) -0.013(3)
C13 0.0650(14) 0.0609(14) 0.0593(14) 0.0091(12) 0.0114(12) -0.0032(12)
C14 0.0601(13) 0.0457(12) 0.0648(14) 0.0013(10) 0.0148(12) -0.0034(11)
C15 0.0566(13) 0.0487(12) 0.0684(15) 0.0003(11) 0.0148(12) 0.0010(11)
C16 0.0515(12) 0.0600(14) 0.0624(14) -0.0037(11) 0.0133(11) -0.0042(12)
C17 0.0625(15) 0.0697(16) 0.0674(16) 0.0046(12) 0.0174(13) 0.0077(13)
C18 0.0720(17) 0.096(2) 0.080(2) 0.0040(16) 0.0148(16) 0.0204(18)
C19 0.0706(18) 0.141(3) 0.0634(18) -0.003(2) 0.0134(15) 0.005(2)
C20 0.102(2) 0.125(3) 0.074(2) -0.002(2) 0.0295(19) -0.026(2)
C21 0.094(2) 0.0781(19) 0.084(2) 0.0046(16) 0.0306(18) -0.0135(16)
C22 0.0697(15) 0.0491(13) 0.0631(15) -0.0009(11) 0.0192(13) -0.0049(11)
C23 0.0679(16) 0.088(2) 0.0664(17) -0.0045(15) 0.0134(14) -0.0070(15)
C24 0.102(2) 0.110(3) 0.0661(18) -0.016(2) 0.0285(18) -0.0176(18)
C25 0.117(3) 0.0713(19) 0.091(2) 0.0007(18) 0.051(2) -0.0122(17)
C26 0.114(3) 0.0713(18) 0.098(2) 0.0306(18) 0.048(2) 0.0051(17)
C27 0.102(2) 0.0725(18) 0.0740(18) 0.0263(17) 0.0294(17) 0.0056(15)

loop_
_atom_type_symbol
_atom_type_description
_atom_type_scat_dispersion_real
_atom_type_scat_dispersion_imag
_atom_type_scat_source
C C 0.0181 0.0091 'International Tables Vol C Tables 4.2.6.8 and 6.1.1.4'
H H 0.0000 0.0000 'International Tables Vol C Tables 4.2.6.8 and 6.1.1.4'
N N 0.0311 0.0180 'International Tables Vol C Tables 4.2.6.8 and 6.1.1.4'
O O 0.0492 0.0322 'International Tables Vol C Tables 4.2.6.8 and 6.1.1.4'
S S 0.3331 0.5567 'International Tables Vol C Tables 4.2.6.8 and 6.1.1.4'

loop_
_geom_angle_atom_site_label_1
_geom_angle_atom_site_label_2
_geom_angle_atom_site_label_3
_geom_angle
C1 N1 N2 112.8(2)
C1 N1 C13 125.7(2)
N2 N1 C13 120.7(2)
C2 N2 N1 105.1(2)
C1 N3 C2 109.7(2)
C1 N3 N4 124.6(2)
C2 N3 N4 125.7(2)
N3 N4 H1N4 95.2
N3 N4 H2N4 122.7
H1N4 N4 H2N4 121.9
N1 C1 N3 102.9(2)
N1 C1 S1 130.5(2)
N3 C1 S1 126.6(2)
N2 C2 N3 109.6(3)
N2 C2 C3 124.4(3)
N3 C2 C3 126.0(2)
C2 C3 C10 109.4(3)
C2 C3 C4 112.3(3)
C10 C3 C4 109.9(4)
C2 C3 C8 109.9(2)
C10 C3 C8 106.6(5)
C4 C3 C8 108.7(2)
C5 C4 C3 110.7(3)
C5 C4 H4A 109.5
C3 C4 H4A 109.5
C5 C4 H4B 109.5
C3 C4 H4B 109.5
H4A C4 H4B 108.1
C12 C5 C6 110.5(5)
C12 C5 C4 109.9(3)
C6 C5 C4 108.2(5)
C12 C5 H5A 109.4
C6 C5 H5A 109.4
C4 C5 H5A 109.4
C5 C6 C7 110.6(4)
C5 C6 H6A 109.5
C7 C6 H6A 109.5
C5 C6 H6B 109.5
C7 C6 H6B 109.5
H6A C6 H6B 108.1
C6 C7 C9 109.4(5)
C6 C7 C8 109.1(4)
C9 C7 C8 108.8(3)
C6 C7 H7A 109.8
C9 C7 H7A 109.8
C8 C7 H7A 109.8
C3 C8 C7 110.3(3)
C3 C8 H8A 109.6
C7 C8 H8A 109.6
C3 C8 H8B 109.6
C7 C8 H8B 109.6
H8A C8 H8B 108.1
C7 C9 C11 109.7(4)
C7 C9 H9A 109.7
C11 C9 H9A 109.7
C7 C9 H9B 109.7
C11 C9 H9B 109.7
H9A C9 H9B 108.2
C3 C10 C11 110.5(3)
C3 C10 H10A 109.5
C11 C10 H10A 109.5
C3 C10 H10B 109.5
C11 C10 H10B 109.5
H10A C10 H10B 108.1
C12 C11 C9 109.5(4)
C12 C11 C10 109.6(7)
C9 C11 C10 108.5(5)
C12 C11 H11A 109.7
C9 C11 H11A 109.7
C10 C11 H11A 109.7
C5 C12 C11 109.6(3)
C5 C12 H12A 109.7
C11 C12 H12A 109.7
C5 C12 H12B 109.7
C11 C12 H12B 109.7
H12A C12 H12B 108.2
C1A N1A N2A 115.4(7)
C1A N1A C15 124.4(7)
N2A N1A C15 120.2(6)
C2A N2A N1A 102.8(7)
C2A N3A C1A 109.9(7)
C2A N3A N4A 126.3(8)
C1A N3A N4A 123.7(7)
N3A N4A H3N4 118.9
N3A N4A H4N4 112.9
H3N4 N4A H4N4 84.7
N1A C1A N3A 101.2(7)
N1A C1A S1A 131.6(7)
N3A C1A S1A 127.1(7)
N2A C2A N3A 110.7(8)
N2A C2A C3A 121.1(8)
N3A C2A C3A 128.2(8)
C2A C3A C10A 110.3(11)
C2A C3A C8A 112.6(8)
C10A C3A C8A 105.1(16)
C2A C3A C4A 107.4(9)
C10A C3A C4A 112.0(14)
C8A C3A C4A 109.5(8)
C5A C4A C3A 108.3(9)
C5A C4A H4AA 110.0
C3A C4A H4AA 110.0
C5A C4A H4AB 110.0
C3A C4A H4AB 110.0
H4AA C4A H4AB 108.4
C12A C5A C4A 111.1(11)
C12A C5A C6A 111.3(12)
C4A C5A C6A 109.0(12)
C12A C5A H5AA 108.5
C4A C5A H5AA 108.5
C6A C5A H5AA 108.5
C7A C6A C5A 108.8(11)
C7A C6A H6AA 109.9
C5A C6A H6AA 109.9
C7A C6A H6AB 109.9
C5A C6A H6AB 109.9
H6AA C6A H6AB 108.3
C9A C7A C6A 110.2(12)
C9A C7A C8A 108.5(11)
C6A C7A C8A 109.0(12)
C9A C7A H7AA 109.7
C6A C7A H7AA 109.7
C8A C7A H7AA 109.7
C3A C8A C7A 110.5(9)
C3A C8A H8AA 109.5
C7A C8A H8AA 109.5
C3A C8A H8AB 109.5
C7A C8A H8AB 109.5
H8AA C8A H8AB 108.1
C7A C9A C11A 110.2(12)
C7A C9A H9AA 109.6
C11A C9A H9AA 109.6
C7A C9A H9AB 109.6
C11A C9A H9AB 109.6
H9AA C9A H9AB 108.1
C3A C10A C11A 110.3(14)
C3A C10A H10C 109.6
C11A C10A H10C 109.6
C3A C10A H10D 109.6
C11A C10A H10D 109.6
H10C C10A H10D 108.1
C9A C11A C12A 108.9(13)
C9A C11A C10A 108.1(17)
C12A C11A C10A 109.5(18)
C9A C11A H11B 110.1
C12A C11A H11B 110.1
C10A C11A H11B 110.1
C5A C12A C11A 109.8(12)
C5A C12A H12C 109.7
C11A C12A H12C 109.7
C5A C12A H12D 109.7
C11A C12A H12D 109.7
H12C C12A H12D 108.2
O1A C13 C22 121.9(4)
O1A C13 C14 112.7(4)
C22 C13 C14 114.8(2)
O1A C13 N1 84.7(4)
C22 C13 N1 110.0(2)
C14 C13 N1 107.8(2)
O1A C13 H13A 23.7
C22 C13 H13A 108.0
C14 C13 H13A 108.0
N1 C13 H13A 108.0
C15 C14 C13 113.0(2)
C15 C14 H14A 109.0
C13 C14 H14A 109.0
C15 C14 H14B 109.0
C13 C14 H14B 109.0
H14A C14 H14B 107.8
O1 C15 C16 121.9(2)
O1 C15 C14 119.7(2)
C16 C15 C14 118.3(2)
O1 C15 N1A 66.7(3)
C16 C15 N1A 102.4(3)
C14 C15 N1A 105.0(3)
O1 C15 H15A 43.6
C16 C15 H15A 110.2
C14 C15 H15A 110.2
N1A C15 H15A 110.2
C17 C16 C21 119.0(3)
C17 C16 C15 121.9(2)
C21 C16 C15 119.0(2)
C16 C17 C18 119.6(3)
C16 C17 H17A 120.2
C18 C17 H17A 120.2
C19 C18 C17 121.2(3)
C19 C18 H18A 119.4
C17 C18 H18A 119.4
C18 C19 C20 119.9(3)
C18 C19 H19A 120.1
C20 C19 H19A 120.1
C19 C20 C21 120.3(3)
C19 C20 H20A 119.8
C21 C20 H20A 119.8
C20 C21 C16 120.0(3)
C20 C21 H21A 120.0
C16 C21 H21A 120.0
C23 C22 C27 118.0(3)
C23 C22 C13 118.9(2)
C27 C22 C13 123.2(2)
C22 C23 C24 120.3(3)
C22 C23 H23A 119.8
C24 C23 H23A 119.8
C25 C24 C23 120.4(3)
C25 C24 H24A 119.8
C23 C24 H24A 119.8
C26 C25 C24 119.8(3)
C26 C25 H25A 120.1
C24 C25 H25A 120.1
C25 C26 C27 120.3(3)
C25 C26 H26A 119.9
C27 C26 H26A 119.9
C26 C27 C22 121.2(3)
C26 C27 H27B 119.4
C22 C27 H27B 119.4

loop_
_geom_bond_atom_site_label_1
_geom_bond_atom_site_label_2
_geom_bond_distance
S1 C1 1.668(3)
O1 C15 1.223(3)
N1 C1 1.345(4)
N1 N2 1.383(3)
N1 C13 1.539(3)
N2 C2 1.303(4)
N3 C1 1.370(4)
N3 C2 1.373(4)
N3 N4 1.407(3)
N4 H1N4 0.8979
N4 H2N4 0.8979
C2 C3 1.493(4)
C3 C10 1.532(5)
C3 C4 1.535(4)
C3 C8 1.539(4)
C4 C5 1.522(5)
C4 H4A 0.9700
C4 H4B 0.9700
C5 C12 1.509(6)
C5 C6 1.517(11)
C5 H5A 0.9800
C6 C7 1.517(10)
C6 H6A 0.9700
C6 H6B 0.9700
C7 C9 1.518(6)
C7 C8 1.547(6)
C7 H7A 0.9800
C8 H8A 0.9700
C8 H8B 0.9700
C9 C11 1.534(10)
C9 H9A 0.9700
C9 H9B 0.9700
C10 C11 1.542(6)
C10 H10A 0.9700
C10 H10B 0.9700
C11 C12 1.530(8)
C11 H11A 0.9800
C12 H12A 0.9700
C12 H12B 0.9700
S1A C1A 1.660(9)
O1A C13 1.213(7)
N1A C1A 1.337(11)
N1A N2A 1.383(10)
N1A C15 1.529(8)
N2A C2A 1.327(11)
N3A C2A 1.353(11)
N3A C1A 1.398(11)
N3A N4A 1.409(11)
N4A H3N4 0.8979
N4A H4N4 0.8979
C2A C3A 1.519(13)
C3A C10A 1.521(16)
C3A C8A 1.532(12)
C3A C4A 1.561(12)
C4A C5A 1.509(13)
C4A H4AA 0.9700
C4A H4AB 0.9700
C5A C12A 1.507(15)
C5A C6A 1.54(2)
C5A H5AA 0.9800
C6A C7A 1.522(19)
C6A H6AA 0.9700
C6A H6AB 0.9700
C7A C9A 1.515(15)
C7A C8A 1.551(13)
C7A H7AA 0.9800
C8A H8AA 0.9700
C8A H8AB 0.9700
C9A C11A 1.530(18)
C9A H9AA 0.9700
C9A H9AB 0.9700
C10A C11A 1.554(16)
C10A H10C 0.9700
C10A H10D 0.9700
C11A C12A 1.532(18)
C11A H11B 0.9800
C12A H12C 0.9700
C12A H12D 0.9700
C13 C22 1.509(3)
C13 C14 1.516(3)
C13 H13A 0.9800
C14 C15 1.513(3)
C14 H14A 0.9700
C14 H14B 0.9700
C15 C16 1.494(3)
C15 H15A 0.9800
C16 C17 1.381(3)
C16 C21 1.390(4)
C17 C18 1.384(4)
C17 H17A 0.9300
C18 C19 1.356(5)
C18 H18A 0.9300
C19 C20 1.364(5)
C19 H19A 0.9300
C20 C21 1.385(5)
C20 H20A 0.9300
C21 H21A 0.9300
C22 C23 1.382(4)
C22 C27 1.383(4)
C23 C24 1.386(4)
C23 H23A 0.9300
C24 C25 1.368(5)
C24 H24A 0.9300
C25 C26 1.357(4)
C25 H25A 0.9300
C26 C27 1.375(4)
C26 H26A 0.9300
C27 H27B 0.9300

loop_
_geom_hbond_atom_site_label_D
_geom_hbond_atom_site_label_H
_geom_hbond_atom_site_label_A
_geom_hbond_site_symmetry_A
_geom_hbond_distance_DH
_geom_hbond_distance_HA
_geom_hbond_distance_DA
_geom_hbond_angle_DHA
_geom_hbond_publ_flag
N4 H1N4 S1 3_675 0.90 2.60 3.475(3) 166 yes
C4 H4B N4 . 0.97 2.53 3.177(4) 124 yes

loop_
_geom_torsion_atom_site_label_1
_geom_torsion_atom_site_label_2
_geom_torsion_atom_site_label_3
_geom_torsion_atom_site_label_4
_geom_torsion
C1 N1 N2 C2 -0.2(3)
C13 N1 N2 C2 -170.9(2)
N2 N1 C1 N3 0.5(3)
C13 N1 C1 N3 170.5(2)
N2 N1 C1 S1 179.8(2)
C13 N1 C1 S1 -10.1(5)
C2 N3 C1 N1 -0.5(3)
N4 N3 C1 N1 -178.1(3)
C2 N3 C1 S1 -179.9(2)
N4 N3 C1 S1 2.5(4)
N1 N2 C2 N3 -0.1(3)
N1 N2 C2 C3 178.8(3)
C1 N3 C2 N2 0.4(3)
N4 N3 C2 N2 178.0(3)
C1 N3 C2 C3 -178.5(3)
N4 N3 C2 C3 -0.9(5)
N2 C2 C3 C10 3.2(6)
N3 C2 C3 C10 -178.1(5)
N2 C2 C3 C4 125.5(3)
N3 C2 C3 C4 -55.8(4)
N2 C2 C3 C8 -113.4(3)
N3 C2 C3 C8 65.3(4)
C2 C3 C4 C5 -178.8(3)
C10 C3 C4 C5 -56.8(5)
C8 C3 C4 C5 59.5(4)
C3 C4 C5 C12 59.5(4)
C3 C4 C5 C6 -61.2(5)
C12 C5 C6 C7 -58.6(7)
C4 C5 C6 C7 61.7(7)
C5 C6 C7 C9 58.6(7)
C5 C6 C7 C8 -60.3(7)
C2 C3 C8 C7 179.5(3)
C10 C3 C8 C7 61.1(4)
C4 C3 C8 C7 -57.3(4)
C6 C7 C8 C3 58.0(5)
C9 C7 C8 C3 -61.3(4)
C6 C7 C9 C11 -59.2(6)
C8 C7 C9 C11 59.9(5)
C2 C3 C10 C11 179.7(6)
C4 C3 C10 C11 56.0(8)
C8 C3 C10 C11 -61.6(8)
C7 C9 C11 C12 59.6(5)
C7 C9 C11 C10 -60.0(6)
C3 C10 C11 C12 -57.8(8)
C3 C10 C11 C9 61.7(8)
C6 C5 C12 C11 58.4(6)
C4 C5 C12 C11 -60.9(5)
C9 C11 C12 C5 -58.9(5)
C10 C11 C12 C5 60.0(6)
C1A N1A N2A C2A 0.7(10)
C15 N1A N2A C2A 179.4(7)
N2A N1A C1A N3A -1.4(10)
C15 N1A C1A N3A 179.9(6)
N2A N1A C1A S1A -177.2(7)
C15 N1A C1A S1A 4.2(14)
C2A N3A C1A N1A 1.6(10)
N4A N3A C1A N1A 179.1(8)
C2A N3A C1A S1A 177.6(7)
N4A N3A C1A S1A -4.9(13)
N1A N2A C2A N3A 0.4(10)
N1A N2A C2A C3A 178.7(8)
C1A N3A C2A N2A -1.3(11)
N4A N3A C2A N2A -178.7(8)
C1A N3A C2A C3A -179.5(9)
N4A N3A C2A C3A 3.1(15)
N2A C2A C3A C10A 4(2)
N3A C2A C3A C10A -177.6(18)
N2A C2A C3A C8A 121.5(10)
N3A C2A C3A C8A -60.5(14)
N2A C2A C3A C4A -118.0(10)
N3A C2A C3A C4A 60.1(12)
C2A C3A C4A C5A 177.7(9)
C10A C3A C4A C5A 56.4(16)
C8A C3A C4A C5A -59.8(11)
C3A C4A C5A C12A -59.7(13)
C3A C4A C5A C6A 63.2(13)
C12A C5A C6A C7A 58.1(17)
C4A C5A C6A C7A -64.7(16)
C5A C6A C7A C9A -58.3(17)
C5A C6A C7A C8A 60.7(16)
C2A C3A C8A C7A 176.5(10)
C10A C3A C8A C7A -63.3(14)
C4A C3A C8A C7A 57.1(12)
C9A C7A C8A C3A 62.0(13)
C6A C7A C8A C3A -58.0(14)
C6A C7A C9A C11A 60.5(16)
C8A C7A C9A C11A -58.8(15)
C2A C3A C10A C11A -174.6(18)
C8A C3A C10A C11A 64(2)
C4A C3A C10A C11A -55(3)
C7A C9A C11A C12A -59.8(17)
C7A C9A C11A C10A 59.1(18)
C3A C10A C11A C9A -63(3)
C3A C10A C11A C12A 56(3)
C4A C5A C12A C11A 62.8(15)
C6A C5A C12A C11A -58.8(16)
C9A C11A C12A C5A 58.7(17)
C10A C11A C12A C5A -59.2(17)
C1 N1 C13 O1A -14.9(5)
N2 N1 C13 O1A 154.5(4)
C1 N1 C13 C22 107.2(3)
N2 N1 C13 C22 -83.5(3)
C1 N1 C13 C14 -127.0(3)
N2 N1 C13 C14 42.3(3)
O1A C13 C14 C15 -29.6(5)
C22 C13 C14 C15 -175.0(2)
N1 C13 C14 C15 62.1(3)
C13 C14 C15 O1 12.7(3)
C13 C14 C15 C16 -172.1(2)
C13 C14 C15 N1A -58.7(4)
C1A N1A C15 O1 18.2(7)
N2A N1A C15 O1 -160.4(8)
C1A N1A C15 C16 -101.5(8)
N2A N1A C15 C16 80.0(7)
C1A N1A C15 C14 134.4(8)
N2A N1A C15 C14 -44.1(7)
O1 C15 C16 C17 147.4(3)
C14 C15 C16 C17 -27.7(3)
N1A C15 C16 C17 -142.5(4)
O1 C15 C16 C21 -27.7(4)
C14 C15 C16 C21 157.1(2)
N1A C15 C16 C21 42.4(4)
C21 C16 C17 C18 0.7(4)
C15 C16 C17 C18 -174.5(2)
C16 C17 C18 C19 -1.7(4)
C17 C18 C19 C20 1.3(5)
C18 C19 C20 C21 0.1(5)
C19 C20 C21 C16 -1.2(5)
C17 C16 C21 C20 0.7(4)
C15 C16 C21 C20 176.0(3)
O1A C13 C22 C23 8.0(6)
C14 C13 C22 C23 149.9(2)
N1 C13 C22 C23 -88.4(3)
O1A C13 C22 C27 -171.8(5)
C14 C13 C22 C27 -30.0(4)
N1 C13 C22 C27 91.8(3)
C27 C22 C23 C24 1.3(4)
C13 C22 C23 C24 -178.6(3)
C22 C23 C24 C25 -0.4(5)
C23 C24 C25 C26 -0.8(5)
C24 C25 C26 C27 1.0(5)
C25 C26 C27 C22 -0.1(5)
C23 C22 C27 C26 -1.0(4)
C13 C22 C27 C26 178.8(3)
